data_7115356
loop_
_publ_author_name
'Tian Wen'
'De-Xiang Zhang'
'Hai-Xia Zhang'
'Hua-Bin Zhang'
'Jian Zhang'
'Dong-Sheng Li'

_publ_section_title
;
 Redox-active Cu(I) boron imidazolate framework for mechanochromic and
 catalytic applications
;
_journal_name_full Chem.Commun.
_journal_page_first 8754
_journal_paper_doi 10.1039/C4cc02057J
_journal_volume 50
_journal_year 2014
_chemical_formula_sum 'C27 H28 B Cu N6'
_chemical_formula_weight 510.90
_chemical_name_systematic
;
 ? 
;
_space_group_IT_number 15
_symmetry_cell_setting monoclinic
_symmetry_space_group_name_Hall '-I 2ya'
_symmetry_space_group_name_H-M 'I 1 2/a 1'
_atom_sites_solution_hydrogens geom
_atom_sites_solution_primary direct
_atom_sites_solution_secondary difmap
_audit_creation_method SHELXL-97
_cell_angle_alpha 90.00
_cell_angle_beta 104.040(3)
_cell_angle_gamma 90.00
_cell_formula_units_Z 8
_cell_length_a 20.7069(6)
_cell_length_b 9.4597(3)
_cell_length_c 28.7537(9)
_cell_measurement_reflns_used 5783
_cell_measurement_temperature 293(2)
_cell_measurement_theta_max 73.8615
_cell_measurement_theta_min 3.1655
_cell_volume 5464.0(3)
_computing_cell_refinement 'Bruker FRAMBO'
_computing_data_collection 'Bruker FRAMBO'
_computing_data_reduction 'Bruker SAINT'
_computing_molecular_graphics 'Bruker SHELXTL'
_computing_publication_material 'Bruker SHELXTL'
_computing_structure_refinement 'SHELXL-97 (Sheldrick, 1997)'
_computing_structure_solution 'SHELXS-97 (Sheldrick, 1990)'
_diffrn_ambient_temperature 293(2)
_diffrn_detector_area_resol_mean none
_diffrn_measured_fraction_theta_full 0.973
_diffrn_measured_fraction_theta_max 0.973
_diffrn_measurement_device_type 'multiwire proportional'
_diffrn_measurement_method 'phi and omega scans'
_diffrn_radiation_monochromator graphite
_diffrn_radiation_source 'fine-focus sealed tube'
_diffrn_radiation_type CuK\a
_diffrn_radiation_wavelength 1.54184
_diffrn_reflns_av_R_equivalents 0.0320
_diffrn_reflns_av_sigmaI/netI 0.0417
_diffrn_reflns_limit_h_max 15
_diffrn_reflns_limit_h_min -25
_diffrn_reflns_limit_k_max 10
_diffrn_reflns_limit_k_min -11
_diffrn_reflns_limit_l_max 34
_diffrn_reflns_limit_l_min -35
_diffrn_reflns_number 11148
_diffrn_reflns_theta_full 74.29
_diffrn_reflns_theta_max 74.29
_diffrn_reflns_theta_min 3.17
_diffrn_standards_decay_% none
_diffrn_standards_interval_count none
_diffrn_standards_interval_time none
_diffrn_standards_number none
_exptl_absorpt_coefficient_mu 1.317
_exptl_absorpt_correction_T_max 0.6861
_exptl_absorpt_correction_T_min 0.6194
_exptl_absorpt_correction_type multi-scan
_exptl_absorpt_process_details 'SADABS (Sheldrick, 1996)'
_exptl_crystal_colour Colorless
_exptl_crystal_density_diffrn 1.242
_exptl_crystal_density_method 'not measured'
_exptl_crystal_description Prism
_exptl_crystal_F_000 2128
_exptl_crystal_size_max 0.25
_exptl_crystal_size_mid 0.23
_exptl_crystal_size_min 0.16
_refine_diff_density_max 0.639
_refine_diff_density_min -0.317
_refine_diff_density_rms 0.061
_refine_ls_extinction_method none
_refine_ls_goodness_of_fit_ref 1.037
_refine_ls_hydrogen_treatment mixed
_refine_ls_matrix_type full
_refine_ls_number_parameters 322
_refine_ls_number_reflns 5422
_refine_ls_number_restraints 0
_refine_ls_restrained_S_all 1.037
_refine_ls_R_factor_all 0.0508
_refine_ls_R_factor_gt 0.0410
_refine_ls_shift/su_max 0.001
_refine_ls_shift/su_mean 0.000
_refine_ls_structure_factor_coef Fsqd
_refine_ls_weighting_details 'calc w=1/[\s^2^(Fo^2^)+(0.0555P)^2^+2.7671P] where P=(Fo^2^+2Fc^2^)/3'
_refine_ls_weighting_scheme calc
_refine_ls_wR_factor_gt 0.1031
_refine_ls_wR_factor_ref 0.1087
_reflns_number_gt 4446
_reflns_number_total 5422
_reflns_threshold_expression >2sigma(I)
_cod_data_source_file c4cc02057j2.cif
_cod_data_source_block a
_cod_original_sg_symbol_H-M I2/a
_cod_database_code 7115356

loop_
_space_group_symop_id
_space_group_symop_operation_xyz
1 'x, y, z'
2 '-x+1/2, y, -z'
3 'x+1/2, y+1/2, z+1/2'
4 '-x+1, y+1/2, -z+1/2'
5 '-x, -y, -z'
6 'x-1/2, -y, z'
7 '-x+1/2, -y+1/2, -z+1/2'
8 'x, -y+1/2, z+1/2'

loop_
_atom_site_label
_atom_site_type_symbol
_atom_site_fract_x
_atom_site_fract_y
_atom_site_fract_z
_atom_site_U_iso_or_equiv
_atom_site_adp_type
_atom_site_occupancy
_atom_site_symmetry_multiplicity
_atom_site_calc_flag
_atom_site_refinement_flags
Cu1 Cu 0.589341(14) 0.98509(3) 0.398496(10) 0.02031(10) Uani 1 1 d .
N4 N 0.67888(8) 0.9802(2) 0.39133(6) 0.0213(4) Uani 1 1 d .
N2 N 0.78239(8) 1.0596(2) 0.39525(6) 0.0204(4) Uani 1 1 d .
N12 N 0.39665(8) 0.86490(19) 0.38379(6) 0.0193(4) Uani 1 1 d .
C27 C 0.57367(12) 1.5255(3) 0.48406(9) 0.0319(5) Uani 1 1 d .
C3 C 0.72399(10) 1.0788(2) 0.40750(7) 0.0224(4) Uani 1 1 d .
H3 H 0.7162 1.1551 0.4258 0.027 Uiso 1 1 calc R
N21 N 0.63437(8) 1.17673(19) 0.53815(6) 0.0211(4) Uani 1 1 d .
N14 N 0.49687(8) 0.9384(2) 0.37591(6) 0.0209(4) Uani 1 1 d .
C13 C 0.45520(10) 0.9282(2) 0.40428(7) 0.0204(4) Uani 1 1 d .
H13 H 0.4654 0.9616 0.4356 0.024 Uiso 1 1 calc R
N23 N 0.59644(9) 1.0973(2) 0.46237(6) 0.0236(4) Uani 1 1 d .
C20 C 0.40096(9) 0.8307(2) 0.33753(7) 0.0180(4) Uani 1 1 d .
C26 C 0.54767(13) 1.4742(3) 0.43677(9) 0.0336(5) Uani 1 1 d .
C29 C 0.60656(11) 1.2920(2) 0.51035(8) 0.0246(4) Uani 1 1 d .
C5 C 0.70985(10) 0.8871(2) 0.36640(7) 0.0212(4) Uani 1 1 d .
C8 C 0.79376(13) 0.7334(3) 0.32379(11) 0.0389(6) Uani 1 1 d .
C22 C 0.62684(10) 1.0673(2) 0.50713(7) 0.0219(4) Uani 1 1 d .
H22 H 0.6421 0.9769 0.5167 0.026 Uiso 1 1 calc R
C16 C 0.48220(10) 0.8562(2) 0.29017(7) 0.0224(4) Uani 1 1 d .
H16 H 0.5234 0.8877 0.2869 0.027 Uiso 1 1 calc R
C10 C 0.77459(10) 0.9347(2) 0.36911(7) 0.0218(4) Uani 1 1 d .
C15 C 0.46299(9) 0.8773(2) 0.33275(7) 0.0190(4) Uani 1 1 d .
C19 C 0.35696(10) 0.7599(2) 0.30022(7) 0.0202(4) Uani 1 1 d .
H19 H 0.3158 0.7288 0.3037 0.024 Uiso 1 1 calc R
C17 C 0.43879(10) 0.7873(2) 0.25273(7) 0.0229(4) Uani 1 1 d .
C18 C 0.37630(10) 0.7374(2) 0.25810(7) 0.0225(4) Uani 1 1 d .
C28 C 0.60193(12) 1.4346(3) 0.52117(8) 0.0289(5) Uani 1 1 d .
H28 H 0.6173 1.4677 0.5524 0.035 Uiso 1 1 calc R
C32 C 0.33052(12) 0.6592(3) 0.21732(8) 0.0293(5) Uani 1 1 d .
H32A H 0.3531 0.5779 0.2090 0.044 Uiso 1 1 calc R
H32B H 0.3179 0.7205 0.1900 0.044 Uiso 1 1 calc R
H32C H 0.2914 0.6293 0.2270 0.044 Uiso 1 1 calc R
C24 C 0.58280(11) 1.2409(3) 0.46359(8) 0.0255(5) Uani 1 1 d .
C9 C 0.81702(11) 0.8560(3) 0.34769(9) 0.0302(5) Uani 1 1 d .
H9 H 0.8603 0.8864 0.3496 0.036 Uiso 1 1 calc R
C25 C 0.55205(12) 1.3319(3) 0.42662(8) 0.0315(5) Uani 1 1 d .
H25 H 0.5348 1.2976 0.3958 0.038 Uiso 1 1 calc R
C33 C 0.45769(12) 0.7678(3) 0.20547(8) 0.0338(5) Uani 1 1 d .
H33A H 0.4256 0.8143 0.1805 0.051 Uiso 1 1 calc R
H33B H 0.4586 0.6687 0.1983 0.051 Uiso 1 1 calc R
H33C H 0.5009 0.8079 0.2076 0.051 Uiso 1 1 calc R
C6 C 0.68557(11) 0.7645(3) 0.34142(8) 0.0287(5) Uani 1 1 d .
H6 H 0.6421 0.7350 0.3392 0.034 Uiso 1 1 calc R
B11 B 0.33881(11) 0.8264(3) 0.40725(8) 0.0208(5) Uani 1 1 d .
H11 H 0.3207 0.7335 0.3959 0.025 Uiso 1 1 calc R
C30 C 0.57019(14) 1.6818(3) 0.49456(10) 0.0387(6) Uani 1 1 d .
H30A H 0.5917 1.7345 0.4741 0.058 Uiso 1 1 calc R
H30B H 0.5922 1.6996 0.5275 0.058 Uiso 1 1 calc R
H30C H 0.5245 1.7104 0.4888 0.058 Uiso 1 1 calc R
C7 C 0.72716(13) 0.6870(3) 0.31985(10) 0.0369(6) Uani 1 1 d .
C31 C 0.51544(15) 1.5752(3) 0.39699(9) 0.0432(7) Uani 1 1 d .
H31A H 0.4772 1.6182 0.4045 0.065 Uiso 1 1 calc R
H31B H 0.5019 1.5241 0.3674 0.065 Uiso 1 1 calc R
H31C H 0.5468 1.6472 0.3939 0.065 Uiso 1 1 calc R
C34 C 0.83916(16) 0.6468(3) 0.30075(14) 0.0608(10) Uani 1 1 d .
H34A H 0.8804 0.6961 0.3036 0.091 Uiso 1 1 calc R
H34B H 0.8181 0.6323 0.2675 0.091 Uiso 1 1 calc R
H34C H 0.8477 0.5569 0.3166 0.091 Uiso 1 1 calc R
C35 C 0.70272(16) 0.5532(3) 0.29314(13) 0.0543(8) Uani 1 1 d .
H35A H 0.7083 0.5597 0.2610 0.081 Uiso 1 1 calc R
H35B H 0.6565 0.5400 0.2922 0.081 Uiso 1 1 calc R
H35C H 0.7278 0.4744 0.3091 0.081 Uiso 1 1 calc R

loop_
_atom_site_aniso_label
_atom_site_aniso_U_11
_atom_site_aniso_U_22
_atom_site_aniso_U_33
_atom_site_aniso_U_23
_atom_site_aniso_U_13
_atom_site_aniso_U_12
Cu1 0.01470(16) 0.02586(18) 0.02113(16) -0.00208(12) 0.00586(11) -0.00139(12)
N4 0.0164(8) 0.0266(10) 0.0213(8) -0.0055(7) 0.0054(6) -0.0009(7)
N2 0.0155(8) 0.0274(9) 0.0190(8) -0.0030(7) 0.0056(6) -0.0008(7)
N12 0.0153(8) 0.0262(9) 0.0172(8) -0.0013(7) 0.0054(6) 0.0025(7)
C27 0.0345(13) 0.0300(13) 0.0336(12) 0.0027(10) 0.0128(10) 0.0062(10)
C3 0.0162(9) 0.0304(11) 0.0217(10) -0.0065(9) 0.0068(7) -0.0007(8)
N21 0.0204(8) 0.0238(9) 0.0204(8) 0.0001(7) 0.0073(6) 0.0005(7)
N14 0.0158(8) 0.0275(10) 0.0198(8) -0.0029(7) 0.0050(6) -0.0018(7)
C13 0.0173(9) 0.0266(11) 0.0179(9) -0.0021(8) 0.0055(7) 0.0024(8)
N23 0.0216(8) 0.0283(10) 0.0215(9) -0.0027(7) 0.0065(7) 0.0026(7)
C20 0.0180(9) 0.0207(10) 0.0160(9) 0.0020(8) 0.0055(7) 0.0028(8)
C26 0.0379(13) 0.0348(13) 0.0296(12) 0.0055(10) 0.0115(10) 0.0111(10)
C29 0.0253(10) 0.0281(12) 0.0210(10) 0.0017(9) 0.0070(8) 0.0019(9)
C5 0.0194(10) 0.0244(11) 0.0211(10) -0.0007(8) 0.0073(7) 0.0001(8)
C8 0.0340(13) 0.0325(14) 0.0580(17) -0.0133(12) 0.0264(12) -0.0026(11)
C22 0.0203(9) 0.0238(11) 0.0226(10) -0.0008(8) 0.0072(8) 0.0019(8)
C16 0.0197(10) 0.0286(11) 0.0216(10) -0.0004(8) 0.0100(8) -0.0002(8)
C10 0.0201(10) 0.0234(11) 0.0230(10) -0.0006(8) 0.0072(8) 0.0011(8)
C15 0.0164(9) 0.0230(10) 0.0178(9) -0.0004(8) 0.0043(7) 0.0018(8)
C19 0.0170(9) 0.0223(10) 0.0211(10) 0.0006(8) 0.0043(7) -0.0016(8)
C17 0.0259(10) 0.0253(11) 0.0191(10) -0.0004(8) 0.0082(8) 0.0027(9)
C18 0.0248(10) 0.0212(10) 0.0198(10) 0.0011(8) 0.0026(8) 0.0005(8)
C28 0.0330(12) 0.0291(12) 0.0252(11) -0.0006(9) 0.0081(9) 0.0043(10)
C32 0.0331(12) 0.0313(13) 0.0213(10) -0.0026(9) 0.0022(9) -0.0043(10)
C24 0.0262(10) 0.0284(12) 0.0230(10) 0.0010(9) 0.0082(8) 0.0051(9)
C9 0.0220(10) 0.0289(12) 0.0442(13) -0.0061(10) 0.0164(9) -0.0018(9)
C25 0.0398(13) 0.0346(13) 0.0201(10) 0.0032(9) 0.0075(9) 0.0104(10)
C33 0.0376(13) 0.0418(15) 0.0254(11) -0.0053(10) 0.0140(9) -0.0032(11)
C6 0.0241(11) 0.0293(12) 0.0343(12) -0.0053(10) 0.0104(9) -0.0053(9)
B11 0.0168(10) 0.0251(12) 0.0213(11) 0.0002(9) 0.0064(8) 0.0006(9)
C30 0.0451(15) 0.0290(13) 0.0431(14) 0.0058(11) 0.0127(11) 0.0065(11)
C7 0.0379(13) 0.0276(13) 0.0504(15) -0.0139(11) 0.0206(11) -0.0075(10)
C31 0.0608(18) 0.0392(15) 0.0306(13) 0.0091(11) 0.0125(12) 0.0173(13)
C34 0.0494(17) 0.0429(17) 0.103(3) -0.0352(18) 0.0447(18) -0.0096(14)
C35 0.0494(17) 0.0424(17) 0.079(2) -0.0311(16) 0.0319(16) -0.0157(14)

loop_
_atom_type_symbol
_atom_type_description
_atom_type_scat_dispersion_real
_atom_type_scat_dispersion_imag
_atom_type_scat_source
C C 0.0181 0.0091 'International Tables Vol C Tables 4.2.6.8 and 6.1.1.4'
H H 0.0000 0.0000 'International Tables Vol C Tables 4.2.6.8 and 6.1.1.4'
B B 0.0090 0.0039 'International Tables Vol C Tables 4.2.6.8 and 6.1.1.4'
Cu Cu -1.9646 0.5888 'International Tables Vol C Tables 4.2.6.8 and 6.1.1.4'
N N 0.0311 0.0180 'International Tables Vol C Tables 4.2.6.8 and 6.1.1.4'
O O 0.0492 0.0322 'International Tables Vol C Tables 4.2.6.8 and 6.1.1.4'

loop_
_geom_angle_atom_site_label_1
_geom_angle_atom_site_label_2
_geom_angle_atom_site_label_3
_geom_angle
_geom_angle_site_symmetry_1
_geom_angle_site_symmetry_3
N4 Cu1 N14 150.58(8) . .
N4 Cu1 N23 104.04(7) . .
N14 Cu1 N23 105.38(7) . .
C3 N4 Cu1 124.41(14) . .
C3 N4 C5 104.70(17) . .
C5 N4 Cu1 130.70(14) . .
C3 N2 C10 105.16(17) . .
C3 N2 B11 121.14(18) . 6_675
C10 N2 B11 133.47(17) . 6_675
C13 N12 C20 105.11(16) . .
C13 N12 B11 128.21(17) . .
C20 N12 B11 126.50(17) . .
C26 C27 C30 119.9(2) . .
C28 C27 C26 121.1(2) . .
C28 C27 C30 119.0(2) . .
N4 C3 N2 114.46(19) . .
C29 N21 B11 126.88(18) . 5_676
C22 N21 C29 104.81(17) . .
C22 N21 B11 128.06(19) . 5_676
C13 N14 Cu1 123.60(14) . .
C13 N14 C15 104.77(16) . .
C15 N14 Cu1 129.94(14) . .
N14 C13 N12 114.37(18) . .
C22 N23 Cu1 131.44(16) . .
C22 N23 C24 103.73(18) . .
C24 N23 Cu1 123.07(14) . .
N12 C20 C15 107.09(17) . .
N12 C20 C19 131.56(18) . .
C15 C20 C19 121.32(18) . .
C27 C26 C31 120.2(2) . .
C25 C26 C27 120.3(2) . .
C25 C26 C31 119.5(2) . .
N21 C29 C28 132.2(2) . .
N21 C29 C24 106.3(2) . .
C28 C29 C24 121.4(2) . .
N4 C5 C10 108.93(19) . .
N4 C5 C6 129.87(19) . .
C6 C5 C10 121.2(2) . .
C9 C8 C7 121.0(2) . .
C9 C8 C34 119.7(2) . .
C7 C8 C34 119.3(2) . .
N23 C22 N21 115.5(2) . .
C17 C16 C15 118.76(19) . .
N2 C10 C5 106.74(18) . .
N2 C10 C9 133.3(2) . .
C5 C10 C9 119.9(2) . .
N14 C15 C20 108.65(17) . .
C16 C15 N14 130.83(19) . .
C16 C15 C20 120.51(19) . .
C18 C19 C20 118.22(19) . .
C16 C17 C18 120.53(19) . .
C16 C17 C33 119.6(2) . .
C18 C17 C33 119.8(2) . .
C19 C18 C17 120.65(19) . .
C19 C18 C32 119.7(2) . .
C17 C18 C32 119.67(19) . .
C27 C28 C29 117.9(2) . .
N23 C24 C29 109.59(19) . .
N23 C24 C25 129.9(2) . .
C25 C24 C29 120.5(2) . .
C8 C9 C10 119.1(2) . .
C26 C25 C24 118.7(2) . .
C7 C6 C5 119.0(2) . .
N12 B11 N2 110.83(17) . 6_575
N21 B11 N2 107.74(17) 5_676 6_575
N21 B11 N12 108.86(16) 5_676 .
C8 C7 C35 120.0(2) . .
C6 C7 C8 119.7(2) . .
C6 C7 C35 120.3(2) . .

loop_
_geom_bond_atom_site_label_1
_geom_bond_atom_site_label_2
_geom_bond_distance
_geom_bond_site_symmetry_2
Cu1 N4 1.9150(17) .
Cu1 N14 1.9183(17) .
Cu1 N23 2.0953(18) .
N4 C3 1.322(3) .
N4 C5 1.387(3) .
N2 C3 1.351(3) .
N2 C10 1.389(3) .
N2 B11 1.565(3) 6_675
N12 C13 1.352(3) .
N12 C20 1.393(2) .
N12 B11 1.554(3) .
C27 C26 1.421(4) .
C27 C28 1.385(3) .
C27 C30 1.514(4) .
N21 C29 1.391(3) .
N21 C22 1.351(3) .
N21 B11 1.533(3) 5_676
N14 C13 1.327(3) .
N14 C15 1.394(2) .
N23 C22 1.319(3) .
N23 C24 1.389(3) .
C20 C15 1.396(3) .
C20 C19 1.398(3) .
C26 C25 1.386(4) .
C26 C31 1.515(3) .
C29 C28 1.393(3) .
C29 C24 1.401(3) .
C5 C10 1.398(3) .
C5 C6 1.393(3) .
C8 C9 1.374(4) .
C8 C7 1.425(3) .
C8 C34 1.516(3) .
C16 C15 1.391(3) .
C16 C17 1.386(3) .
C10 C9 1.403(3) .
C19 C18 1.381(3) .
C17 C18 1.420(3) .
C17 C33 1.514(3) .
C18 C32 1.511(3) .
C24 C25 1.396(3) .
C6 C7 1.386(3) .
B11 N2 1.565(3) 6_575
B11 N21 1.533(3) 5_676
C7 C35 1.503(4) .
